data_4348123
loop_
_publ_author_name
'Rhoda, Hannah M.'
'Kayser, Mathew P.'
'Wang, Yefeng'
'Nazarenko, Alexander Y.'
'Belosludov, Rodion V.'
'Kiprof, Paul'
'Blank, David A.'
'Nemykin, Victor N.'

_publ_section_related_literature
; 
? 
;
_publ_section_title
;
 Tuning Up an Electronic Structure of the Subphthalocyanine Derivatives
 toward Electron-Transfer Process in Noncovalent Complexes with
 C<sub>60</sub> and C<sub>70</sub> Fullerenes: Experimental and
 Theoretical Studies.
;
_journal_issue 19
_journal_name_full 'Inorganic chemistry'
_journal_page_first 9549
_journal_page_last 9563
_journal_paper_doi 10.1021/acs.inorgchem.6b00992
_journal_volume 55
_journal_year 2016
_chemical_formula_moiety 'C72 H8 Cl4'
_chemical_formula_sum 'C72 H8 Cl4'
_chemical_formula_weight 1014.67
_space_group_IT_number 2
_space_group_name_Hall '-P 1'
_space_group_name_H-M_alt 'P -1'
_symmetry_cell_setting triclinic
_symmetry_space_group_name_Hall '-P 1'
_symmetry_space_group_name_H-M 'P -1'
_atom_sites_solution_hydrogens difmap
_atom_sites_solution_primary direct
_audit_creation_date 15-05-03
_audit_creation_method CRYSTALS_ver_14.40
_cell_angle_alpha 93.997(5)
_cell_angle_beta 99.768(5)
_cell_angle_gamma 102.005(6)
_cell_formula_units_Z 2
_cell_length_a 10.1957(9)
_cell_length_b 10.8063(11)
_cell_length_c 18.5286(17)
_cell_measurement_reflns_used 7020
_cell_measurement_temperature 123
_cell_measurement_theta_max 68
_cell_measurement_theta_min 7
_cell_volume 1956.1(3)
_computing_cell_refinement 'USER DEFINED CELL REFINEMENT'
_computing_data_collection 'USER DEFINED DATA COLLECTION'
_computing_data_reduction 'USER DEFINED DATA REDUCTION'
_computing_molecular_graphics 'CAMERON (Watkin et al., 1996)'
_computing_publication_material 'CRYSTALS (Betteridge et al., 2003)'
_computing_structure_refinement 'CRYSTALS (Betteridge et al., 2003)'
_computing_structure_solution 'SIR92 (Altomare et al., 1994)'
_diffrn_ambient_temperature 123
_diffrn_measured_fraction_theta_full 0.995
_diffrn_measured_fraction_theta_max 0.978
_diffrn_measurement_device Serial
_diffrn_measurement_device_type Unknown
_diffrn_measurement_method \w
_diffrn_radiation_monochromator graphite
_diffrn_radiation_type 'Cu K\a'
_diffrn_radiation_wavelength 1.54187
_diffrn_reflns_av_R_equivalents 0.043
_diffrn_reflns_limit_h_max 12
_diffrn_reflns_limit_h_min -12
_diffrn_reflns_limit_k_max 13
_diffrn_reflns_limit_k_min -12
_diffrn_reflns_limit_l_max 22
_diffrn_reflns_limit_l_min -22
_diffrn_reflns_number 24912
_diffrn_reflns_theta_full 29.396
_diffrn_reflns_theta_max 68.363
_diffrn_reflns_theta_min 6.785
_diffrn_standards_decay_% 0.00
_diffrn_standards_interval_time 2
_diffrn_standards_number 7020
_exptl_absorpt_coefficient_mu 3.214
_exptl_absorpt_correction_T_max 0.70
_exptl_absorpt_correction_T_min 0.45
_exptl_absorpt_correction_type multi-scan
_exptl_absorpt_process_details 'DENZO/SCALEPACK (Otwinowski & Minor, 1997)'
_exptl_crystal_colour black
_exptl_crystal_density_diffrn 1.723
_exptl_crystal_density_method 'not measured'
_exptl_crystal_description block
_exptl_crystal_F_000 1016
_exptl_crystal_size_max 0.220
_exptl_crystal_size_mid 0.140
_exptl_crystal_size_min 0.110
_refine_diff_density_max 1.14
_refine_diff_density_min -0.83
_refine_ls_extinction_method None
_refine_ls_goodness_of_fit_ref 0.9972
_refine_ls_hydrogen_treatment constr
_refine_ls_matrix_type full
_refine_ls_number_parameters 685
_refine_ls_number_reflns 6998
_refine_ls_number_restraints 0
_refine_ls_R_factor_all 0.0855
_refine_ls_R_factor_gt 0.0717
_refine_ls_shift/su_max 0.0003545
_refine_ls_shift/su_mean 0.0000121
_refine_ls_structure_factor_coef Fsqd
_refine_ls_weighting_details
;
 Method, part 1, Chebychev polynomial, (Watkin, 1994, Prince, 1982) 
 [weight] = 1.0/[A~0~*T~0~(x)+A~1~*T~1~(x) ... +A~n-1~]*T~n-1~(x)] 
 where A~i~ are the Chebychev coefficients listed below and x= Fcalc/Fmax 
 Method = Robust Weighting (Prince, 1982) 
 W = [weight] * [1-(deltaF/6*sigmaF)^2^]^2^ 
 A~i~ are: 
 16.4 20.8 6.15 
;
_refine_ls_weighting_scheme calc
_refine_ls_wR_factor_all 0.1375
_refine_ls_wR_factor_gt 0.1289
_refine_ls_wR_factor_ref 0.1375
_reflns_limit_h_max 11
_reflns_limit_h_min -12
_reflns_limit_k_max 12
_reflns_limit_k_min -13
_reflns_limit_l_max 22
_reflns_limit_l_min 0
_reflns_number_gt 5902
_reflns_number_total 7020
_reflns_threshold_expression I>2.0\s(I)
_oxford_diffrn_Wilson_B_factor 0.00
_oxford_diffrn_Wilson_scale 0.00
_oxford_refine_ls_r_factor_ref 0.0855
_oxford_refine_ls_scale 0.4283(5)
_oxford_reflns_number_all 6998
_oxford_reflns_threshold_expression_ref I>-3.0\s(I)
_oxford_structure_analysis_title a0006
_cod_data_source_file ic6b00992_si_002.cif
_cod_data_source_block 3
_cod_original_sg_symbol_H-M 'P -1 '
_cod_database_code 4348123

loop_
_symmetry_equiv_pos_as_xyz
x,y,z
-x,-y,-z

loop_
_atom_site_label
_atom_site_type_symbol
_atom_site_fract_x
_atom_site_fract_y
_atom_site_fract_z
_atom_site_U_iso_or_equiv
_atom_site_occupancy
_atom_site_adp_type
_atom_site_refinement_flags_posn
Cl1 Cl 0.66921(11) 0.43921(10) 0.03553(6) 0.0312 1.0000 Uani .
C2 C 0.8141(4) 0.5505(4) 0.0293(2) 0.0229 1.0000 Uani .
C3 C 0.9342(4) 0.5562(4) 0.0786(2) 0.0280 1.0000 Uani .
C4 C 1.0505(4) 0.6460(4) 0.0750(3) 0.0310 1.0000 Uani .
C5 C 1.0471(5) 0.7303(5) 0.0222(3) 0.0350 1.0000 Uani .
C6 C 0.9276(5) 0.7255(4) -0.0273(3) 0.0316 1.0000 Uani .
C7 C 0.8109(4) 0.6345(4) -0.0240(2) 0.0264 1.0000 Uani .
Cl8 Cl 0.66241(12) 0.62855(11) -0.08721(6) 0.0353 1.0000 Uani .
Cl9 Cl 1.04073(13) 0.60489(13) 0.42705(7) 0.0419 1.0000 Uani .
C10 C 1.1352(5) 0.5362(4) 0.3721(3) 0.0343 1.0000 Uani .
C11 C 1.0969(5) 0.5350(4) 0.2903(3) 0.0389 1.0000 Uani .
C12 C 1.1720(5) 0.4735(5) 0.2526(3) 0.0388 1.0000 Uani .
C13 C 1.2759(5) 0.4165(5) 0.2832(3) 0.0388 1.0000 Uani .
C14 C 1.3097(6) 0.4241(5) 0.3592(3) 0.0454 1.0000 Uani .
C15 C 1.2398(5) 0.4807(5) 0.4044(3) 0.0391 1.0000 Uani .
Cl16 Cl 1.28436(16) 0.48591(15) 0.49852(8) 0.0549 1.0000 Uani .
C17 C 0.9683(4) 0.8733(4) 0.2310(3) 0.0307 1.0000 Uani .
C18 C 0.9502(4) 0.8245(4) 0.3003(3) 0.0300 1.0000 Uani .
C19 C 0.9733(4) 0.9073(5) 0.3640(3) 0.0324 1.0000 Uani .
C20 C 0.8799(5) 0.8860(5) 0.4155(2) 0.0327 1.0000 Uani .
C21 C 0.7691(5) 0.7839(4) 0.4014(2) 0.0330 1.0000 Uani .
C22 C 0.7457(5) 0.6966(4) 0.3350(3) 0.0304 1.0000 Uani .
C23 C 0.8336(5) 0.7170(4) 0.2856(3) 0.0289 1.0000 Uani .
C24 C 0.7803(5) 0.6993(4) 0.2074(3) 0.0299 1.0000 Uani .
C25 C 0.8638(5) 0.7972(4) 0.1739(3) 0.0293 1.0000 Uani .
C26 C 0.8025(5) 0.8532(4) 0.1153(2) 0.0295 1.0000 Uani .
C27 C 0.8450(5) 0.9890(5) 0.1126(2) 0.0312 1.0000 Uani .
C28 C 0.7251(5) 1.0347(5) 0.0844(2) 0.0329 1.0000 Uani .
C29 C 0.7103(5) 1.1531(5) 0.1123(3) 0.0332 1.0000 Uani .
C30 C 0.8151(5) 1.2310(4) 0.1702(3) 0.0322 1.0000 Uani .
C31 C 0.9294(4) 1.1862(4) 0.1970(3) 0.0303 1.0000 Uani .
C32 C 0.9459(5) 1.0630(4) 0.1683(3) 0.0319 1.0000 Uani .
C33 C 1.0086(4) 1.0048(5) 0.2289(3) 0.0319 1.0000 Uani .
C34 C 1.0324(4) 1.0906(4) 0.2950(3) 0.0297 1.0000 Uani .
C35 C 0.9834(4) 1.2034(4) 0.2761(3) 0.0298 1.0000 Uani .
C36 C 0.9195(4) 1.2634(4) 0.3235(3) 0.0320 1.0000 Uani .
C37 C 0.9015(5) 1.2149(4) 0.3927(2) 0.0315 1.0000 Uani .
C38 C 0.9480(5) 1.1068(5) 0.4109(3) 0.0345 1.0000 Uani .
C39 C 1.0155(4) 1.0431(5) 0.3615(3) 0.0318 1.0000 Uani .
C40 C 0.8647(5) 1.0096(5) 0.4448(2) 0.0351 1.0000 Uani .
C41 C 0.7379(5) 1.0250(5) 0.4582(2) 0.0345 1.0000 Uani .
C42 C 0.6898(5) 1.1373(5) 0.4388(2) 0.0340 1.0000 Uani .
C43 C 0.7696(5) 1.2305(4) 0.4066(2) 0.0329 1.0000 Uani .
C44 C 0.7075(5) 1.2894(4) 0.3462(3) 0.0305 1.0000 Uani .
C45 C 0.7991(5) 1.3098(4) 0.2943(3) 0.0326 1.0000 Uani .
C46 C 0.7484(5) 1.2933(4) 0.2193(3) 0.0300 1.0000 Uani .
C47 C 0.6026(5) 1.2565(4) 0.1927(3) 0.0305 1.0000 Uani .
C48 C 0.5783(5) 1.1690(4) 0.1262(2) 0.0323 1.0000 Uani .
C49 C 0.4668(5) 1.0664(5) 0.1119(2) 0.0317 1.0000 Uani .
C50 C 0.4826(5) 0.9423(4) 0.0827(2) 0.0308 1.0000 Uani .
C51 C 0.6083(5) 0.9273(5) 0.0694(2) 0.0306 1.0000 Uani .
C52 C 0.6572(5) 0.8157(5) 0.0885(2) 0.0315 1.0000 Uani .
C53 C 0.5775(5) 0.7225(4) 0.1208(2) 0.0300 1.0000 Uani .
C54 C 0.6400(5) 0.6628(4) 0.1811(2) 0.0290 1.0000 Uani .
C55 C 0.5477(5) 0.6426(4) 0.2330(3) 0.0307 1.0000 Uani .
C56 C 0.5990(5) 0.6587(4) 0.3081(3) 0.0302 1.0000 Uani .
C57 C 0.5321(5) 0.7217(4) 0.3581(3) 0.0330 1.0000 Uani .
C58 C 0.6372(5) 0.7995(5) 0.4158(2) 0.0345 1.0000 Uani .
C59 C 0.6218(5) 0.9168(5) 0.4431(2) 0.0345 1.0000 Uani .
C60 C 0.5019(5) 0.9633(5) 0.4146(2) 0.0337 1.0000 Uani .
C61 C 0.5439(5) 1.0998(5) 0.4121(2) 0.0327 1.0000 Uani .
C62 C 0.4839(5) 1.1551(4) 0.3538(3) 0.0313 1.0000 Uani .
C63 C 0.5667(5) 1.2533(4) 0.3205(3) 0.0306 1.0000 Uani .
C64 C 0.5138(5) 1.2357(4) 0.2421(3) 0.0294 1.0000 Uani .
C65 C 0.3964(4) 1.1278(5) 0.2270(3) 0.0312 1.0000 Uani .
C66 C 0.3787(4) 1.0788(5) 0.2964(3) 0.0309 1.0000 Uani .
C67 C 0.3379(4) 0.9484(5) 0.2991(3) 0.0311 1.0000 Uani .
C68 C 0.4013(5) 0.8901(5) 0.3600(3) 0.0325 1.0000 Uani .
C69 C 0.4168(5) 0.7661(4) 0.3302(3) 0.0333 1.0000 Uani .
C70 C 0.3640(4) 0.7497(4) 0.2516(3) 0.0326 1.0000 Uani .
C71 C 0.3148(4) 0.8623(5) 0.2324(3) 0.0319 1.0000 Uani .
C72 C 0.3324(4) 0.9088(4) 0.1663(3) 0.0314 1.0000 Uani .
C73 C 0.3740(4) 1.0455(5) 0.1633(3) 0.0319 1.0000 Uani .
C74 C 0.3987(4) 0.8463(4) 0.1165(2) 0.0316 1.0000 Uani .
C75 C 0.4455(4) 0.7377(4) 0.1351(3) 0.0311 1.0000 Uani .
C76 C 0.4282(4) 0.6886(4) 0.2042(3) 0.0314 1.0000 Uani .
H31 H 0.9349 0.4973 0.1142 0.0342 1.0000 Uiso R
H41 H 1.1329 0.6511 0.1090 0.0368 1.0000 Uiso R
H51 H 1.1255 0.7910 0.0205 0.0411 1.0000 Uiso R
H61 H 0.9230 0.7825 -0.0637 0.0380 1.0000 Uiso R
H111 H 1.0322 0.5703 0.2686 0.0491 1.0000 Uiso R
H121 H 1.1515 0.4684 0.2003 0.0462 1.0000 Uiso R
H131 H 1.3205 0.3748 0.2531 0.0481 1.0000 Uiso R
H141 H 1.3826 0.3907 0.3823 0.0550 1.0000 Uiso R

loop_
_atom_site_aniso_label
_atom_site_aniso_U_11
_atom_site_aniso_U_22
_atom_site_aniso_U_33
_atom_site_aniso_U_23
_atom_site_aniso_U_13
_atom_site_aniso_U_12
Cl1 0.0291(5) 0.0270(5) 0.0323(6) 0.0030(4) 0.0043(4) -0.0037(4)
C2 0.024(2) 0.018(2) 0.028(2) -0.0004(16) 0.0079(17) 0.0063(17)
C3 0.029(2) 0.028(2) 0.028(2) -0.0002(18) 0.0052(18) 0.0083(19)
C4 0.022(2) 0.037(3) 0.031(2) -0.0047(19) 0.0035(18) 0.0031(19)
C5 0.024(2) 0.037(3) 0.040(3) -0.004(2) 0.011(2) -0.004(2)
C6 0.034(3) 0.028(2) 0.034(2) 0.0049(19) 0.015(2) 0.005(2)
C7 0.024(2) 0.027(2) 0.028(2) -0.0011(18) 0.0056(18) 0.0073(18)
Cl8 0.0325(6) 0.0419(6) 0.0299(6) 0.0072(5) 0.0000(4) 0.0081(5)
Cl9 0.0480(7) 0.0511(7) 0.0341(6) 0.0044(5) 0.0101(5) 0.0264(6)
C10 0.026(2) 0.025(2) 0.049(3) 0.008(2) 0.006(2) -0.0009(19)
C11 0.025(2) 0.013(2) 0.077(4) -0.014(2) 0.034(2) -0.0122(17)
C12 0.039(3) 0.032(3) 0.041(3) 0.006(2) 0.011(2) -0.006(2)
C13 0.034(3) 0.030(3) 0.058(3) 0.012(2) 0.020(2) 0.009(2)
C14 0.039(3) 0.040(3) 0.060(4) 0.002(3) 0.024(3) 0.005(2)
C15 0.037(3) 0.029(3) 0.051(3) 0.005(2) 0.013(2) 0.002(2)
Cl16 0.0622(9) 0.0648(9) 0.0423(7) 0.0100(6) 0.0045(6) 0.0278(7)
C17 0.019(2) 0.036(3) 0.041(3) 0.003(2) 0.0118(19) 0.0090(19)
C18 0.021(2) 0.032(2) 0.040(3) 0.011(2) 0.0011(18) 0.0125(19)
C19 0.022(2) 0.041(3) 0.032(2) 0.007(2) -0.0046(18) 0.009(2)
C20 0.033(2) 0.045(3) 0.019(2) 0.0091(19) -0.0024(18) 0.012(2)
C21 0.040(3) 0.033(2) 0.026(2) 0.0147(19) 0.003(2) 0.007(2)
C22 0.034(2) 0.025(2) 0.035(2) 0.0115(19) 0.005(2) 0.0112(19)
C23 0.030(2) 0.025(2) 0.034(2) 0.0049(18) 0.0051(19) 0.0104(19)
C24 0.035(2) 0.019(2) 0.037(3) -0.0006(18) 0.007(2) 0.0088(19)
C25 0.031(2) 0.028(2) 0.032(2) 0.0003(19) 0.0137(19) 0.0081(19)
C26 0.028(2) 0.036(3) 0.026(2) -0.0042(19) 0.0113(18) 0.008(2)
C27 0.035(3) 0.037(3) 0.028(2) 0.009(2) 0.020(2) 0.012(2)
C28 0.044(3) 0.041(3) 0.017(2) 0.0112(19) 0.0115(19) 0.010(2)
C29 0.041(3) 0.034(3) 0.029(2) 0.013(2) 0.012(2) 0.010(2)
C30 0.036(3) 0.025(2) 0.038(3) 0.0148(19) 0.017(2) 0.003(2)
C31 0.026(2) 0.026(2) 0.041(3) 0.0108(19) 0.016(2) 0.0006(18)
C32 0.029(2) 0.034(2) 0.038(3) 0.010(2) 0.021(2) 0.005(2)
C33 0.014(2) 0.039(3) 0.045(3) 0.009(2) 0.0121(19) 0.0040(19)
C34 0.0125(19) 0.034(2) 0.039(3) 0.001(2) -0.0013(17) 0.0017(18)
C35 0.018(2) 0.025(2) 0.042(3) 0.0046(19) 0.0048(19) -0.0047(17)
C36 0.023(2) 0.025(2) 0.039(3) -0.0027(19) -0.0011(19) -0.0056(18)
C37 0.029(2) 0.027(2) 0.029(2) -0.0102(19) -0.0079(19) 0.0012(19)
C38 0.027(2) 0.039(3) 0.026(2) -0.005(2) -0.0104(18) -0.002(2)
C39 0.015(2) 0.039(3) 0.034(2) -0.002(2) -0.0081(18) 0.0004(18)
C40 0.039(3) 0.041(3) 0.020(2) 0.0013(19) -0.0049(19) 0.005(2)
C41 0.043(3) 0.046(3) 0.013(2) 0.0014(19) 0.0006(19) 0.011(2)
C42 0.046(3) 0.037(3) 0.017(2) -0.0065(18) 0.0036(19) 0.010(2)
C43 0.038(3) 0.032(2) 0.023(2) -0.0130(18) 0.0003(19) 0.004(2)
C44 0.036(2) 0.022(2) 0.031(2) -0.0095(18) 0.0043(19) 0.0069(19)
C45 0.034(3) 0.017(2) 0.042(3) 0.0003(19) 0.005(2) -0.0024(18)
C46 0.034(2) 0.019(2) 0.037(3) 0.0078(18) 0.009(2) 0.0022(18)
C47 0.038(3) 0.023(2) 0.032(2) 0.0080(18) 0.005(2) 0.010(2)
C48 0.044(3) 0.029(2) 0.028(2) 0.0130(19) 0.007(2) 0.013(2)
C49 0.032(2) 0.041(3) 0.022(2) 0.0058(19) -0.0051(18) 0.014(2)
C50 0.034(2) 0.033(2) 0.021(2) 0.0006(18) -0.0041(18) 0.008(2)
C51 0.040(3) 0.038(3) 0.0127(19) -0.0021(17) 0.0003(18) 0.010(2)
C52 0.037(3) 0.036(3) 0.019(2) -0.0073(18) 0.0065(18) 0.007(2)
C53 0.033(2) 0.025(2) 0.028(2) -0.0081(18) 0.0024(19) 0.0036(19)
C54 0.031(2) 0.019(2) 0.033(2) -0.0044(18) 0.0024(19) 0.0040(18)
C55 0.026(2) 0.021(2) 0.041(3) 0.0031(19) 0.005(2) -0.0021(18)
C56 0.036(3) 0.019(2) 0.035(2) 0.0090(18) 0.010(2) -0.0004(19)
C57 0.036(3) 0.029(2) 0.037(3) 0.017(2) 0.017(2) 0.001(2)
C58 0.044(3) 0.038(3) 0.026(2) 0.018(2) 0.014(2) 0.009(2)
C59 0.045(3) 0.043(3) 0.019(2) 0.0092(19) 0.015(2) 0.009(2)
C60 0.037(3) 0.043(3) 0.028(2) 0.006(2) 0.020(2) 0.012(2)
C61 0.038(3) 0.036(3) 0.025(2) -0.0046(19) 0.016(2) 0.008(2)
C62 0.034(2) 0.033(2) 0.032(2) -0.0038(19) 0.015(2) 0.012(2)
C63 0.035(2) 0.026(2) 0.033(2) -0.0043(19) 0.010(2) 0.010(2)
C64 0.034(2) 0.023(2) 0.034(2) 0.0032(18) 0.0048(19) 0.0152(19)
C65 0.023(2) 0.037(3) 0.037(3) 0.007(2) 0.0027(19) 0.015(2)
C66 0.021(2) 0.038(3) 0.038(3) 0.001(2) 0.0115(19) 0.0119(19)
C67 0.017(2) 0.038(3) 0.041(3) 0.004(2) 0.0132(19) 0.0054(19)
C68 0.026(2) 0.040(3) 0.037(3) 0.010(2) 0.018(2) 0.006(2)
C69 0.024(2) 0.034(3) 0.043(3) 0.014(2) 0.018(2) -0.0030(19)
C70 0.020(2) 0.032(2) 0.041(3) 0.003(2) 0.0079(19) -0.0074(19)
C71 0.0115(19) 0.039(3) 0.041(3) 0.001(2) 0.0007(18) 0.0017(18)
C72 0.015(2) 0.033(2) 0.040(3) -0.002(2) -0.0034(18) 0.0020(18)
C73 0.020(2) 0.039(3) 0.035(3) 0.003(2) -0.0035(18) 0.011(2)
C74 0.023(2) 0.034(3) 0.028(2) -0.0046(19) -0.0101(18) -0.0019(19)
C75 0.023(2) 0.027(2) 0.034(2) -0.0090(19) -0.0038(18) -0.0037(18)
C76 0.021(2) 0.023(2) 0.044(3) -0.0008(19) 0.0031(19) -0.0062(18)

loop_
_atom_type_symbol
_atom_type_scat_dispersion_real
_atom_type_scat_dispersion_imag
_atom_type_scat_Cromer_Mann_a1
_atom_type_scat_Cromer_Mann_b1
_atom_type_scat_Cromer_Mann_a2
_atom_type_scat_Cromer_Mann_b2
_atom_type_scat_Cromer_Mann_a3
_atom_type_scat_Cromer_Mann_b3
_atom_type_scat_Cromer_Mann_a4
_atom_type_scat_Cromer_Mann_b4
_atom_type_scat_Cromer_Mann_c
_atom_type_scat_source
C 0.0181 0.0091 2.3100 20.8439 1.0200 10.2075 1.5886 0.5687 0.8650 51.6512 0.2156 'International Tables Vol C 4.2.6.8 and 6.1.1.4'
H 0.0000 0.0000 0.4930 10.5109 0.3229 26.1257 0.1402 3.1424 0.0408 57.7998 0.0030 'International Tables Vol C 4.2.6.8 and 6.1.1.4'
Cl 0.3639 0.7018 11.4604 0.0104 7.1964 1.1662 6.2556 18.5194 1.6455 47.7784 -9.5574 'International Tables Vol C 4.2.6.8 and 6.1.1.4'

loop_
_geom_angle_atom_site_label_1
_geom_angle_atom_site_label_2
_geom_angle_atom_site_label_3
_geom_angle
_geom_angle_publ_flag
Cl1 C2 C3 119.3(3) yes
Cl1 C2 C7 120.7(3) yes
C3 C2 C7 120.0(4) yes
C2 C3 C4 120.0(4) yes
C2 C3 H31 118.9 no
C4 C3 H31 121.1 no
C3 C4 C5 120.1(4) yes
C3 C4 H41 120.4 no
C5 C4 H41 119.5 no
C4 C5 C6 120.4(4) yes
C4 C5 H51 119.5 no
C6 C5 H51 120.1 no
C5 C6 C7 119.5(4) yes
C5 C6 H61 121.8 no
C7 C6 H61 118.8 no
C6 C7 C2 120.1(4) yes
C6 C7 Cl8 118.9(4) yes
C2 C7 Cl8 121.0(3) yes
Cl9 C10 C11 117.8(3) yes
Cl9 C10 C15 120.1(4) yes
C11 C10 C15 122.1(5) yes
C10 C11 C12 113.0(5) yes
C10 C11 H111 123.8 no
C12 C11 H111 123.2 no
C11 C12 C13 126.2(5) yes
C11 C12 H121 117.0 no
C13 C12 H121 116.7 no
C12 C13 C14 118.1(5) yes
C12 C13 H131 120.3 no
C14 C13 H131 121.6 no
C13 C14 C15 122.0(5) yes
C13 C14 H141 120.9 no
C15 C14 H141 117.1 no
C10 C15 C14 118.5(5) yes
C10 C15 Cl16 121.3(4) yes
C14 C15 Cl16 120.2(4) yes
C18 C17 C25 108.0(4) yes
C18 C17 C33 119.5(4) yes
C25 C17 C33 120.2(4) yes
C17 C18 C19 120.2(4) yes
C17 C18 C23 108.1(4) yes
C19 C18 C23 119.8(4) yes
C18 C19 C20 119.6(4) yes
C18 C19 C39 120.1(4) yes
C20 C19 C39 108.2(4) yes
C19 C20 C21 120.5(4) yes
C19 C20 C40 107.8(4) yes
C21 C20 C40 119.8(5) yes
C20 C21 C22 119.8(4) yes
C20 C21 C58 120.3(5) yes
C22 C21 C58 108.2(4) yes
C21 C22 C23 119.9(4) yes
C21 C22 C56 107.7(4) yes
C23 C22 C56 119.9(4) yes
C18 C23 C22 120.4(4) yes
C18 C23 C24 107.9(4) yes
C22 C23 C24 120.2(4) yes
C23 C24 C25 107.7(4) yes
C23 C24 C54 120.3(4) yes
C25 C24 C54 119.8(4) yes
C24 C25 C17 108.2(4) yes
C24 C25 C26 119.6(4) yes
C17 C25 C26 120.5(4) yes
C25 C26 C27 119.5(4) yes
C25 C26 C52 120.4(4) yes
C27 C26 C52 108.1(4) yes
C26 C27 C28 107.6(4) yes
C26 C27 C32 120.1(4) yes
C28 C27 C32 120.0(4) yes
C27 C28 C29 120.1(4) yes
C27 C28 C51 108.4(4) yes
C29 C28 C51 119.8(4) yes
C28 C29 C30 120.3(4) yes
C28 C29 C48 120.1(4) yes
C30 C29 C48 107.9(4) yes
C29 C30 C31 119.1(4) yes
C29 C30 C46 107.9(4) yes
C31 C30 C46 120.8(4) yes
C30 C31 C32 121.0(4) yes
C30 C31 C35 119.5(4) yes
C32 C31 C35 107.5(4) yes
C31 C32 C27 119.5(4) yes
C31 C32 C33 108.1(4) yes
C27 C32 C33 120.3(4) yes
C32 C33 C17 119.5(4) yes
C32 C33 C34 108.5(4) yes
C17 C33 C34 120.3(4) yes
C33 C34 C35 108.2(4) yes
C33 C34 C39 120.0(4) yes
C35 C34 C39 119.8(4) yes
C31 C35 C34 107.7(4) yes
C31 C35 C36 119.8(4) yes
C34 C35 C36 120.4(4) yes
C35 C36 C37 120.2(4) yes
C35 C36 C45 119.8(4) yes
C37 C36 C45 108.4(4) yes
C36 C37 C38 119.5(4) yes
C36 C37 C43 107.8(4) yes
C38 C37 C43 120.3(4) yes
C37 C38 C39 120.7(4) yes
C37 C38 C40 119.8(5) yes
C39 C38 C40 107.9(4) yes
C38 C39 C19 108.2(4) yes
C38 C39 C34 119.3(4) yes
C19 C39 C34 120.0(4) yes
C38 C40 C20 107.9(4) yes
C38 C40 C41 119.7(5) yes
C20 C40 C41 120.1(4) yes
C40 C41 C42 120.2(5) yes
C40 C41 C59 119.6(4) yes
C42 C41 C59 108.3(4) yes
C41 C42 C43 120.1(5) yes
C41 C42 C61 108.1(4) yes
C43 C42 C61 120.0(4) yes
C37 C43 C42 119.9(5) yes
C37 C43 C44 107.9(4) yes
C42 C43 C44 120.3(4) yes
C43 C44 C45 108.5(4) yes
C43 C44 C63 119.7(4) yes
C45 C44 C63 119.9(4) yes
C36 C45 C44 107.3(4) yes
C36 C45 C46 120.2(4) yes
C44 C45 C46 120.5(4) yes
C30 C46 C45 119.9(4) yes
C30 C46 C47 108.8(4) yes
C45 C46 C47 119.6(4) yes
C46 C47 C48 107.7(4) yes
C46 C47 C64 120.2(4) yes
C48 C47 C64 119.3(4) yes
C29 C48 C47 107.6(4) yes
C29 C48 C49 120.2(4) yes
C47 C48 C49 120.2(4) yes
C48 C49 C50 119.6(4) yes
C48 C49 C73 120.3(4) yes
C50 C49 C73 108.0(4) yes
C49 C50 C51 120.1(4) yes
C49 C50 C74 107.4(4) yes
C51 C50 C74 120.5(4) yes
C28 C51 C50 120.2(4) yes
C28 C51 C52 107.5(4) yes
C50 C51 C52 120.5(4) yes
C51 C52 C26 108.4(4) yes
C51 C52 C53 119.7(4) yes
C26 C52 C53 119.8(4) yes
C52 C53 C54 120.3(4) yes
C52 C53 C75 120.2(4) yes
C54 C53 C75 107.8(4) yes
C53 C54 C24 119.9(4) yes
C53 C54 C55 108.0(4) yes
C24 C54 C55 119.5(4) yes
C54 C55 C56 120.1(4) yes
C54 C55 C76 107.8(4) yes
C56 C55 C76 120.3(4) yes
C22 C56 C55 119.9(4) yes
C22 C56 C57 108.3(4) yes
C55 C56 C57 119.9(4) yes
C56 C57 C58 107.9(4) yes
C56 C57 C69 119.7(4) yes
C58 C57 C69 119.9(4) yes
C21 C58 C57 107.9(4) yes
C21 C58 C59 120.2(4) yes
C57 C58 C59 119.8(5) yes
C41 C59 C58 120.0(5) yes
C41 C59 C60 107.6(4) yes
C58 C59 C60 120.6(5) yes
C59 C60 C61 108.2(4) yes
C59 C60 C68 120.1(4) yes
C61 C60 C68 120.1(4) yes
C60 C61 C42 107.8(4) yes
C60 C61 C62 119.5(4) yes
C42 C61 C62 120.1(4) yes
C61 C62 C63 120.1(4) yes
C61 C62 C66 120.5(4) yes
C63 C62 C66 108.3(4) yes
C62 C63 C44 119.9(4) yes
C62 C63 C64 107.8(4) yes
C44 C63 C64 119.5(4) yes
C63 C64 C47 120.2(4) yes
C63 C64 C65 108.0(4) yes
C47 C64 C65 120.4(4) yes
C64 C65 C66 107.7(4) yes
C64 C65 C73 119.7(4) yes
C66 C65 C73 120.4(4) yes
C65 C66 C62 108.1(4) yes
C65 C66 C67 119.9(4) yes
C62 C66 C67 119.9(4) yes
C66 C67 C68 119.6(4) yes
C66 C67 C71 119.6(4) yes
C68 C67 C71 108.5(4) yes
C67 C68 C60 120.3(4) yes
C67 C68 C69 107.4(4) yes
C60 C68 C69 119.8(4) yes
C68 C69 C57 119.8(4) yes
C68 C69 C70 108.1(4) yes
C57 C69 C70 120.2(4) yes
C69 C70 C71 108.0(4) yes
C69 C70 C76 119.7(4) yes
C71 C70 C76 120.7(4) yes
C70 C71 C67 108.0(4) yes
C70 C71 C72 119.4(4) yes
C67 C71 C72 120.5(4) yes
C71 C72 C73 119.9(4) yes
C71 C72 C74 120.5(4) yes
C73 C72 C74 107.8(4) yes
C72 C73 C49 108.0(4) yes
C72 C73 C65 119.6(4) yes
C49 C73 C65 120.1(4) yes
C50 C74 C72 108.8(4) yes
C50 C74 C75 119.4(4) yes
C72 C74 C75 119.9(4) yes
C53 C75 C74 119.8(4) yes
C53 C75 C76 107.9(4) yes
C74 C75 C76 120.1(4) yes
C55 C76 C75 108.6(4) yes
C55 C76 C70 120.2(4) yes
C75 C76 C70 119.4(4) yes

loop_
_geom_bond_atom_site_label_1
_geom_bond_atom_site_label_2
_geom_bond_distance
_geom_bond_publ_flag
Cl1 C2 1.726(4) yes
C2 C3 1.385(6) yes
C2 C7 1.388(6) yes
C3 C4 1.383(6) yes
C3 H31 0.947 no
C4 C5 1.384(7) yes
C4 H41 0.950 no
C5 C6 1.385(7) yes
C5 H51 0.929 no
C6 C7 1.390(6) yes
C6 H61 0.946 no
C7 Cl8 1.736(4) yes
Cl9 C10 1.743(5) yes
C10 C11 1.498(7) yes
C10 C15 1.398(7) yes
C11 C12 1.358(7) yes
C11 H111 0.882 no
C12 C13 1.393(7) yes
C12 H121 0.952 no
C13 C14 1.384(8) yes
C13 H131 0.926 no
C14 C15 1.377(7) yes
C14 H141 0.944 no
C15 Cl16 1.719(6) yes
C17 C18 1.446(6) yes
C17 C25 1.436(6) yes
C17 C33 1.401(7) yes
C18 C19 1.386(7) yes
C18 C23 1.452(6) yes
C19 C20 1.455(7) yes
C19 C39 1.447(7) yes
C20 C21 1.379(7) yes
C20 C40 1.455(7) yes
C21 C22 1.452(7) yes
C21 C58 1.454(7) yes
C22 C23 1.382(6) yes
C22 C56 1.455(6) yes
C23 C24 1.443(6) yes
C24 C25 1.458(6) yes
C24 C54 1.393(6) yes
C25 C26 1.397(6) yes
C26 C27 1.449(6) yes
C26 C52 1.441(6) yes
C27 C28 1.443(7) yes
C27 C32 1.394(7) yes
C28 C29 1.394(7) yes
C28 C51 1.452(7) yes
C29 C30 1.453(7) yes
C29 C48 1.454(7) yes
C30 C31 1.383(7) yes
C30 C46 1.434(6) yes
C31 C32 1.452(6) yes
C31 C35 1.460(7) yes
C32 C33 1.446(7) yes
C33 C34 1.437(7) yes
C34 C35 1.453(6) yes
C34 C39 1.390(7) yes
C35 C36 1.382(7) yes
C36 C37 1.444(7) yes
C36 C45 1.456(7) yes
C37 C38 1.391(7) yes
C37 C43 1.452(7) yes
C38 C39 1.453(7) yes
C38 C40 1.457(7) yes
C40 C41 1.398(7) yes
C41 C42 1.446(7) yes
C41 C59 1.453(7) yes
C42 C43 1.393(7) yes
C42 C61 1.447(7) yes
C43 C44 1.445(7) yes
C44 C45 1.447(7) yes
C44 C63 1.396(6) yes
C45 C46 1.383(7) yes
C46 C47 1.445(6) yes
C47 C48 1.453(6) yes
C47 C64 1.391(6) yes
C48 C49 1.387(7) yes
C49 C50 1.462(7) yes
C49 C73 1.449(7) yes
C50 C51 1.384(7) yes
C50 C74 1.450(6) yes
C51 C52 1.441(7) yes
C52 C53 1.394(7) yes
C53 C54 1.450(6) yes
C53 C75 1.454(6) yes
C54 C55 1.452(6) yes
C55 C56 1.386(6) yes
C55 C76 1.444(7) yes
C56 C57 1.452(7) yes
C57 C58 1.452(7) yes
C57 C69 1.393(7) yes
C58 C59 1.381(7) yes
C59 C60 1.449(7) yes
C60 C61 1.455(7) yes
C60 C68 1.378(7) yes
C61 C62 1.383(7) yes
C62 C63 1.454(6) yes
C62 C66 1.444(6) yes
C63 C64 1.446(6) yes
C64 C65 1.460(6) yes
C65 C66 1.449(7) yes
C65 C73 1.383(7) yes
C66 C67 1.391(7) yes
C67 C68 1.452(7) yes
C67 C71 1.447(7) yes
C68 C69 1.463(7) yes
C69 C70 1.449(7) yes
C70 C71 1.454(7) yes
C70 C76 1.390(7) yes
C71 C72 1.381(7) yes
C72 C73 1.458(7) yes
C72 C74 1.442(7) yes
C74 C75 1.399(7) yes
C75 C76 1.443(7) yes
